data_7245583
loop_
_publ_author_name
'Sigalov, Mark'
'Mazor, Royi'
'Ellern, Arkady'
'Larina, Nina'
'Lokshin, Vladimir'
'Khodorkovsky, Vladimir'

_publ_section_title
;
 Conjugated donor--acceptor substituted systems involving the
 1,3-indandione-derived electron accepting moieties
;
_journal_issue 43
_journal_name_full 'RSC Advances'
_journal_page_first 27766
_journal_page_last 27774
_journal_paper_doi 10.1039/D2RA05335G
_journal_volume 12
_journal_year 2022
_chemical_formula_sum 'C25 H21 N3 O'
_chemical_formula_weight 379.45
_space_group_crystal_system monoclinic
_space_group_IT_number 14
_space_group_name_Hall '-P 2ybc'
_space_group_name_H-M_alt 'P 1 21/c 1'
_atom_sites_solution_hydrogens difmap
_audit_creation_method SHELXL-2018/3
_audit_update_record
;
2022-07-28 deposited with the CCDC.	2022-09-21 downloaded from the CCDC.
;
_cell_angle_alpha 90
_cell_angle_beta 99.29(3)
_cell_angle_gamma 90
_cell_formula_units_Z 4
_cell_length_a 14.660(3)
_cell_length_b 8.7900(18)
_cell_length_c 16.190(3)
_cell_measurement_reflns_used 112
_cell_measurement_temperature 298(2)
_cell_measurement_theta_max 22.37
_cell_measurement_theta_min 2.15
_cell_volume 2058.9(7)
_computing_structure_refinement 'SHELXL-2018/3 (Sheldrick, 2018)'
_diffrn_ambient_temperature 298(2)
_diffrn_measured_fraction_theta_full 0.994
_diffrn_measured_fraction_theta_max 0.994
_diffrn_measurement_device_type 'Syntax P-1'
_diffrn_measurement_method 'phi scan'
_diffrn_radiation_monochromator graphite
_diffrn_radiation_source 'fine-focus sealed tube'
_diffrn_radiation_type MoK\a
_diffrn_radiation_wavelength 0.71073
_diffrn_reflns_av_R_equivalents 0.1471
_diffrn_reflns_av_unetI/netI 0.1211
_diffrn_reflns_Laue_measured_fraction_full 0.994
_diffrn_reflns_Laue_measured_fraction_max 0.994
_diffrn_reflns_limit_h_max 15
_diffrn_reflns_limit_h_min 0
_diffrn_reflns_limit_k_max 9
_diffrn_reflns_limit_k_min 0
_diffrn_reflns_limit_l_max 16
_diffrn_reflns_limit_l_min -17
_diffrn_reflns_number 2141
_diffrn_reflns_point_group_measured_fraction_full 0.994
_diffrn_reflns_point_group_measured_fraction_max 0.994
_diffrn_reflns_theta_full 20.811
_diffrn_reflns_theta_max 20.811
_diffrn_reflns_theta_min 3.092
_exptl_absorpt_coefficient_mu 0.076
_exptl_crystal_colour 'dark green'
_exptl_crystal_density_diffrn 1.224
_exptl_crystal_description block
_exptl_crystal_F_000 800
_exptl_crystal_size_max 0.38
_exptl_crystal_size_mid 0.27
_exptl_crystal_size_min 0.22
_refine_diff_density_max 0.183
_refine_diff_density_min -0.172
_refine_diff_density_rms 0.036
_refine_ls_extinction_coef 0.0053(12)
_refine_ls_extinction_expression Fc^*^=kFc[1+0.001xFc^2^\l^3^/sin(2\q)]^-1/4^
_refine_ls_extinction_method 'SHELXL-2018/3 (Sheldrick 2018)'
_refine_ls_goodness_of_fit_ref 0.853
_refine_ls_hydrogen_treatment constr
_refine_ls_matrix_type full
_refine_ls_number_parameters 263
_refine_ls_number_reflns 2141
_refine_ls_number_restraints 0
_refine_ls_restrained_S_all 0.853
_refine_ls_R_factor_all 0.1270
_refine_ls_R_factor_gt 0.0508
_refine_ls_shift/su_max 0.000
_refine_ls_shift/su_mean 0.000
_refine_ls_structure_factor_coef Fsqd
_refine_ls_weighting_details 'w=1/[\s^2^(Fo^2^)+(0.0568P)^2^] where P=(Fo^2^+2Fc^2^)/3'
_refine_ls_weighting_scheme calc
_refine_ls_wR_factor_gt 0.1079
_refine_ls_wR_factor_ref 0.1280
_reflns_Friedel_coverage 0.000
_reflns_number_gt 1015
_reflns_number_total 2141
_reflns_threshold_expression 'I > 2\s(I)'
_cod_data_source_file d2ra05335g3.cif
_cod_data_source_block ROI5
_cod_original_sg_symbol_H-M 'P 21/c'
_cod_database_code 7245583
_shelx_shelxl_version_number 2018/3
_shelx_space_group_comment
;
The symmetry employed for this shelxl refinement is uniquely defined
by the following loop, which should always be used as a source of
symmetry information in preference to the above space-group names.
They are only intended as comments.
;

loop_
_space_group_symop_operation_xyz
'x, y, z'
'-x, y+1/2, -z+1/2'
'-x, -y, -z'
'x, -y-1/2, z-1/2'

loop_
_atom_site_label
_atom_site_type_symbol
_atom_site_fract_x
_atom_site_fract_y
_atom_site_fract_z
_atom_site_U_iso_or_equiv
_atom_site_adp_type
_atom_site_occupancy
_atom_site_site_symmetry_order
_atom_site_calc_flag
_atom_site_refinement_flags_posn
_atom_site_refinement_flags_adp
_atom_site_refinement_flags_occupancy
_atom_site_disorder_assembly
_atom_site_disorder_group
C1 C 0.3449(3) 0.0945(4) 0.9495(3) 0.0530(13) Uani 1 1 d . . . . .
C2 C 0.4075(3) 0.0963(5) 0.8867(3) 0.0592(14) Uani 1 1 d . . . . .
C3 C 0.4466(3) -0.0586(5) 0.8861(3) 0.0536(13) Uani 1 1 d . . . . .
C4 C 0.5044(3) -0.1170(5) 0.8349(3) 0.0727(16) Uani 1 1 d . . . . .
H4A H 0.524286 -0.054254 0.792582 0.080 Uiso 1 1 d R U . . .
C5 C 0.5298(3) -0.2694(6) 0.8437(3) 0.0768(16) Uani 1 1 d . . . . .
H5A H 0.571307 -0.313458 0.810189 0.080 Uiso 1 1 d R U . . .
C6 C 0.4972(4) -0.3567(5) 0.9036(4) 0.0774(17) Uani 1 1 d . . . . .
H6A H 0.515761 -0.461355 0.909948 0.080 Uiso 1 1 d R U . . .
C7 C 0.4402(3) -0.2982(5) 0.9553(3) 0.0681(15) Uani 1 1 d . . . . .
H7A H 0.416823 -0.360659 0.995794 0.080 Uiso 1 1 d R U . . .
C8 C 0.4148(3) -0.1460(4) 0.9469(3) 0.0479(13) Uani 1 1 d . . . . .
C9 C 0.3518(3) -0.0544(4) 0.9889(3) 0.0498(13) Uani 1 1 d . . . . .
C10 C 0.3108(3) -0.1030(4) 1.0531(3) 0.0589(14) Uani 1 1 d . . . . .
C11 C 0.3263(3) -0.2491(5) 1.0925(3) 0.0679(16) Uani 1 1 d . . . . .
C12 C 0.2465(5) -0.0173(5) 1.0898(4) 0.093(2) Uani 1 1 d . . . . .
C13 C 0.2904(3) 0.2143(4) 0.9634(3) 0.0600(14) Uani 1 1 d . . . . .
H13A H 0.253945 0.203230 1.007307 0.080 Uiso 1 1 d R U . . .
C14 C 0.2798(3) 0.3566(4) 0.9204(3) 0.0588(14) Uani 1 1 d . . . . .
H14A H 0.317480 0.379022 0.878693 0.080 Uiso 1 1 d R U . . .
C15 C 0.2171(3) 0.4595(5) 0.9401(3) 0.0621(15) Uani 1 1 d . . . . .
H15A H 0.185578 0.429360 0.985028 0.080 Uiso 1 1 d R U . . .
C16 C 0.1910(3) 0.6043(4) 0.9022(3) 0.0544(13) Uani 1 1 d . . . . .
C17 C 0.1203(3) 0.6883(5) 0.9298(3) 0.0639(14) Uani 1 1 d . . . . .
H17A H 0.092172 0.647312 0.974610 0.080 Uiso 1 1 d R U . . .
C18 C 0.0910(3) 0.8249(4) 0.8956(3) 0.0612(14) Uani 1 1 d . . . . .
H18A H 0.041674 0.879115 0.915023 0.080 Uiso 1 1 d R U . . .
C19 C 0.1312(3) 0.8900(5) 0.8312(3) 0.0563(13) Uani 1 1 d . . . . .
C20 C 0.2039(3) 0.8076(5) 0.8046(3) 0.0588(14) Uani 1 1 d . . . . .
H20A H 0.234150 0.851989 0.762133 0.080 Uiso 1 1 d R U . . .
C21 C 0.2315(3) 0.6687(4) 0.8380(3) 0.0575(13) Uani 1 1 d . . . . .
H21A H 0.279600 0.613875 0.817160 0.080 Uiso 1 1 d R U . . .
C22 C 0.0114(4) 1.0885(5) 0.8074(3) 0.0838(18) Uani 1 1 d . . . . .
H22A H -0.015294 1.140814 0.757240 0.080 Uiso 1 1 d R U . . .
H22B H -0.029364 1.007374 0.817130 0.080 Uiso 1 1 d R U . . .
C23 C 0.0191(4) 1.1957(5) 0.8778(4) 0.123(2) Uani 1 1 d . . . . .
H23A H -0.039760 1.237076 0.884764 0.080 Uiso 1 1 d R U . . .
H23B H 0.045450 1.142445 0.927724 0.080 Uiso 1 1 d R U . . .
H23C H 0.059610 1.276806 0.867424 0.080 Uiso 1 1 d R U . . .
C24 C 0.1580(4) 1.1150(5) 0.7445(4) 0.101(2) Uani 1 1 d . . . . .
H24A H 0.150278 1.222467 0.751405 0.080 Uiso 1 1 d R U . . .
H24B H 0.222048 1.090377 0.761605 0.080 Uiso 1 1 d R U . . .
C25 C 0.1317(4) 1.0719(5) 0.6587(4) 0.112(2) Uani 1 1 d . . . . .
H25A H 0.168027 1.125731 0.623919 0.080 Uiso 1 1 d R U . . .
H25B H 0.139897 0.964421 0.652529 0.080 Uiso 1 1 d R U . . .
H25C H 0.067687 1.097321 0.642269 0.080 Uiso 1 1 d R U . . .
N1 N 0.3346(3) -0.3628(4) 1.1280(3) 0.0858(15) Uani 1 1 d . . . . .
N2 N 0.1933(4) 0.0480(5) 1.1218(4) 0.152(3) Uani 1 1 d . . . . .
N3 N 0.1012(3) 1.0240(4) 0.7967(3) 0.0784(14) Uani 1 1 d . . . . .
O1 O 0.4242(2) 0.2029(3) 0.8425(2) 0.0863(12) Uani 1 1 d . . . . .

loop_
_atom_site_aniso_label
_atom_site_aniso_U_11
_atom_site_aniso_U_22
_atom_site_aniso_U_33
_atom_site_aniso_U_23
_atom_site_aniso_U_13
_atom_site_aniso_U_12
C1 0.057(4) 0.051(3) 0.051(4) -0.001(2) 0.010(3) 0.005(2)
C2 0.069(4) 0.058(3) 0.051(4) 0.002(3) 0.012(3) 0.001(3)
C3 0.051(3) 0.061(3) 0.050(4) -0.001(3) 0.010(3) 0.003(3)
C4 0.081(4) 0.079(4) 0.062(4) 0.005(3) 0.023(4) 0.009(3)
C5 0.085(4) 0.083(4) 0.065(4) -0.008(3) 0.021(4) 0.022(3)
C6 0.090(5) 0.070(3) 0.073(4) 0.002(3) 0.015(4) 0.028(3)
C7 0.073(4) 0.071(3) 0.063(4) 0.005(3) 0.018(3) 0.014(3)
C8 0.049(3) 0.045(3) 0.050(4) -0.001(2) 0.009(3) 0.003(2)
C9 0.055(4) 0.044(3) 0.050(4) 0.001(2) 0.007(3) -0.001(2)
C10 0.072(4) 0.047(3) 0.062(4) 0.005(3) 0.024(3) 0.006(3)
C11 0.074(4) 0.062(3) 0.075(4) 0.004(3) 0.034(3) 0.001(3)
C12 0.134(6) 0.056(3) 0.107(5) 0.021(3) 0.072(5) 0.016(3)
C13 0.071(4) 0.053(3) 0.058(4) 0.007(3) 0.018(3) -0.003(3)
C14 0.065(4) 0.047(3) 0.064(4) 0.003(2) 0.009(3) -0.005(2)
C15 0.080(4) 0.057(3) 0.051(4) 0.003(2) 0.016(3) 0.005(3)
C16 0.062(4) 0.042(3) 0.060(4) -0.002(2) 0.011(3) 0.000(3)
C17 0.076(4) 0.052(3) 0.065(4) 0.000(3) 0.018(3) 0.002(3)
C18 0.075(4) 0.050(3) 0.063(4) 0.004(2) 0.025(3) 0.007(3)
C19 0.059(4) 0.055(3) 0.056(4) 0.006(3) 0.011(3) 0.003(3)
C20 0.062(4) 0.055(3) 0.061(4) 0.010(3) 0.014(3) 0.003(3)
C21 0.055(4) 0.058(3) 0.062(4) -0.002(3) 0.016(3) 0.005(3)
C22 0.112(5) 0.068(3) 0.074(5) 0.016(3) 0.023(4) 0.024(3)
C23 0.133(6) 0.088(4) 0.151(7) -0.005(4) 0.032(5) 0.014(4)
C24 0.155(6) 0.076(4) 0.071(5) 0.004(3) 0.015(5) 0.032(4)
C25 0.119(6) 0.085(4) 0.137(7) 0.010(4) 0.033(5) 0.016(4)
N1 0.102(4) 0.068(3) 0.093(4) 0.017(3) 0.034(3) 0.010(3)
N2 0.219(7) 0.078(3) 0.198(6) 0.043(3) 0.155(6) 0.044(3)
N3 0.082(4) 0.068(3) 0.095(4) 0.041(3) 0.044(3) 0.023(3)
O1 0.114(3) 0.074(2) 0.081(3) 0.019(2) 0.047(2) 0.010(2)

loop_
_atom_type_symbol
_atom_type_description
_atom_type_scat_dispersion_real
_atom_type_scat_dispersion_imag
_atom_type_scat_source
C C 0.0033 0.0016 'International Tables Vol C Tables 4.2.6.8 and 6.1.1.4'
H H 0.0000 0.0000 'International Tables Vol C Tables 4.2.6.8 and 6.1.1.4'
N N 0.0061 0.0033 'International Tables Vol C Tables 4.2.6.8 and 6.1.1.4'
O O 0.0106 0.0060 'International Tables Vol C Tables 4.2.6.8 and 6.1.1.4'

loop_
_geom_angle_atom_site_label_1
_geom_angle_atom_site_label_2
_geom_angle_atom_site_label_3
_geom_angle
_geom_angle_site_symmetry_1
_geom_angle_site_symmetry_3
_geom_angle_publ_flag
C13 C1 C9 128.6(4) . . ?
C13 C1 C2 123.6(4) . . ?
C9 C1 C2 107.8(4) . . ?
O1 C2 C1 127.9(4) . . ?
O1 C2 C3 125.9(5) . . ?
C1 C2 C3 106.2(4) . . ?
C4 C3 C8 122.1(4) . . ?
C4 C3 C2 128.6(5) . . ?
C8 C3 C2 109.3(4) . . ?
C3 C4 C5 118.5(4) . . ?
C3 C4 H4A 120.2 . . ?
C5 C4 H4A 121.3 . . ?
C6 C5 C4 119.4(5) . . ?
C6 C5 H5A 119.7 . . ?
C4 C5 H5A 120.9 . . ?
C7 C6 C5 122.2(4) . . ?
C7 C6 H6A 118.9 . . ?
C5 C6 H6A 118.9 . . ?
C6 C7 C8 118.7(5) . . ?
C6 C7 H7A 121.4 . . ?
C8 C7 H7A 119.9 . . ?
C3 C8 C7 119.2(4) . . ?
C3 C8 C9 109.4(4) . . ?
C7 C8 C9 131.2(4) . . ?
C10 C9 C1 127.9(4) . . ?
C10 C9 C8 125.0(4) . . ?
C1 C9 C8 107.1(4) . . ?
C9 C10 C12 124.5(4) . . ?
C9 C10 C11 124.5(4) . . ?
C12 C10 C11 111.0(4) . . ?
N1 C11 C10 175.1(5) . . ?
N2 C12 C10 177.3(5) . . ?
C1 C13 C14 128.0(4) . . ?
C1 C13 H13A 117.1 . . ?
C14 C13 H13A 114.8 . . ?
C15 C14 C13 119.4(4) . . ?
C15 C14 H14A 121.0 . . ?
C13 C14 H14A 119.6 . . ?
C14 C15 C16 129.1(4) . . ?
C14 C15 H15A 114.7 . . ?
C16 C15 H15A 116.2 . . ?
C21 C16 C17 116.6(4) . . ?
C21 C16 C15 124.1(4) . . ?
C17 C16 C15 119.2(4) . . ?
C18 C17 C16 122.3(4) . . ?
C18 C17 H17A 119.5 . . ?
C16 C17 H17A 118.2 . . ?
C17 C18 C19 121.3(4) . . ?
C17 C18 H18A 120.6 . . ?
C19 C18 H18A 118.1 . . ?
N3 C19 C18 121.1(4) . . ?
N3 C19 C20 122.3(4) . . ?
C18 C19 C20 116.5(4) . . ?
C21 C20 C19 121.8(4) . . ?
C21 C20 H20A 120.3 . . ?
C19 C20 H20A 117.9 . . ?
C20 C21 C16 121.4(4) . . ?
C20 C21 H21A 119.7 . . ?
C16 C21 H21A 118.9 . . ?
N3 C22 C23 112.4(5) . . ?
N3 C22 H22A 109.6 . . ?
C23 C22 H22A 108.6 . . ?
N3 C22 H22B 109.0 . . ?
C23 C22 H22B 108.7 . . ?
H22A C22 H22B 108.4 . . ?
C22 C23 H23A 112.1 . . ?
C22 C23 H23B 108.1 . . ?
H23A C23 H23B 109.5 . . ?
C22 C23 H23C 108.2 . . ?
H23A C23 H23C 109.5 . . ?
H23B C23 H23C 109.5 . . ?
C25 C24 N3 108.4(5) . . ?
C25 C24 H24A 110.8 . . ?
N3 C24 H24A 111.7 . . ?
C25 C24 H24B 108.5 . . ?
N3 C24 H24B 108.8 . . ?
H24A C24 H24B 108.5 . . ?
C24 C25 H25A 110.5 . . ?
C24 C25 H25B 110.1 . . ?
H25A C25 H25B 109.5 . . ?
C24 C25 H25C 107.8 . . ?
H25A C25 H25C 109.5 . . ?
H25B C25 H25C 109.5 . . ?
C19 N3 C22 121.9(4) . . ?
C19 N3 C24 121.5(4) . . ?
C22 N3 C24 116.6(4) . . ?

loop_
_geom_bond_atom_site_label_1
_geom_bond_atom_site_label_2
_geom_bond_distance
_geom_bond_site_symmetry_2
_geom_bond_publ_flag
C1 C13 1.363(5) . ?
C1 C9 1.453(5) . ?
C1 C2 1.476(5) . ?
C2 O1 1.227(4) . ?
C2 C3 1.478(5) . ?
C3 C4 1.378(5) . ?
C3 C8 1.387(5) . ?
C4 C5 1.392(5) . ?
C4 H4A 0.9597 . ?
C5 C6 1.381(6) . ?
C5 H5A 0.9596 . ?
C6 C7 1.375(6) . ?
C6 H6A 0.9598 . ?
C7 C8 1.390(5) . ?
C7 H7A 0.9597 . ?
C8 C9 1.473(5) . ?
C9 C10 1.350(5) . ?
C10 C12 1.410(6) . ?
C10 C11 1.436(6) . ?
C11 N1 1.150(5) . ?
C12 N2 1.156(6) . ?
C13 C14 1.428(5) . ?
C13 H13A 0.9596 . ?
C14 C15 1.364(5) . ?
C14 H14A 0.9597 . ?
C15 C16 1.437(5) . ?
C15 H15A 0.9596 . ?
C16 C21 1.397(5) . ?
C16 C17 1.404(5) . ?
C17 C18 1.363(5) . ?
C17 H17A 0.9596 . ?
C18 C19 1.401(5) . ?
C18 H18A 0.9596 . ?
C19 N3 1.347(5) . ?
C19 C20 1.411(5) . ?
C20 C21 1.369(5) . ?
C20 H20A 0.9597 . ?
C21 H21A 0.9596 . ?
C22 N3 1.469(5) . ?
C22 C23 1.469(6) . ?
C22 H22A 0.9597 . ?
C22 H22B 0.9598 . ?
C23 H23A 0.9595 . ?
C23 H23B 0.9597 . ?
C23 H23C 0.9597 . ?
C24 C25 1.432(6) . ?
C24 N3 1.508(6) . ?
C24 H24A 0.9598 . ?
C24 H24B 0.9596 . ?
C25 H25A 0.9597 . ?
C25 H25B 0.9599 . ?
C25 H25C 0.9596 . ?
